data_4104942
loop_
_publ_author_name
'Barry M. Trost'
'David A. Thaisrivongs'

_publ_section_title
;
 Palladium-Catalyzed Regio-, Diastereo-, and Enantioselective Benzylic
 Allylation of 2-Substituted Pyridines
;
_journal_name_full 'Journal of the American Chemical Society'
_journal_page_first 12056
_journal_page_last 12057
_journal_paper_doi 10.1021/ja904441a
_journal_volume 131
_journal_year 2009
_chemical_absolute_configuration ad
_chemical_formula_moiety 'C20 H23 Br N, Br3'
_chemical_formula_sum 'C20 H23 Br4 N'
_chemical_formula_weight 597.03
_chemical_name_common 09082a
_chemical_name_systematic
; 
 ? 
;
_space_group_IT_number 19
_symmetry_cell_setting orthorhombic
_symmetry_space_group_name_Hall 'P 2ac 2ab'
_symmetry_space_group_name_H-M 'P 21 21 21'
_atom_sites_solution_hydrogens geom
_atom_sites_solution_primary direct
_atom_sites_solution_secondary difmap
_audit_creation_method SHELXL-97
_cell_angle_alpha 90.00
_cell_angle_beta 90.00
_cell_angle_gamma 90.00
_cell_formula_units_Z 4
_cell_length_a 7.966(2)
_cell_length_b 8.544(2)
_cell_length_c 31.115(8)
_cell_measurement_reflns_used 2990
_cell_measurement_temperature 173(2)
_cell_measurement_theta_max 27.30
_cell_measurement_theta_min 2.62
_cell_volume 2117.7(9)
_computing_cell_refinement 'Bruker SMART'
_computing_data_collection 'Bruker SMART'
_computing_data_reduction 'Bruker SAINT'
_computing_molecular_graphics 'Bruker SHELXTL'
_computing_publication_material 'Bruker SHELXTL'
_computing_structure_refinement 'Bruker SHELXTL'
_computing_structure_solution 'Bruker SHELXTL'
_diffrn_ambient_temperature 173(2)
_diffrn_measured_fraction_theta_full 0.996
_diffrn_measured_fraction_theta_max 0.996
_diffrn_measurement_device_type 'CCD area detector'
_diffrn_measurement_method 'phi and omega scans'
_diffrn_radiation_monochromator graphite
_diffrn_radiation_source 'sealed tube'
_diffrn_radiation_type MoK\a
_diffrn_radiation_wavelength 0.71073
_diffrn_reflns_av_R_equivalents 0.0402
_diffrn_reflns_av_sigmaI/netI 0.0284
_diffrn_reflns_limit_h_max 10
_diffrn_reflns_limit_h_min -10
_diffrn_reflns_limit_k_max 11
_diffrn_reflns_limit_k_min 0
_diffrn_reflns_limit_l_max 40
_diffrn_reflns_limit_l_min 0
_diffrn_reflns_number 24641
_diffrn_reflns_theta_full 27.50
_diffrn_reflns_theta_max 27.50
_diffrn_reflns_theta_min 2.47
_exptl_absorpt_coefficient_mu 7.605
_exptl_absorpt_correction_T_max 0.3950
_exptl_absorpt_correction_T_min 0.1760
_exptl_absorpt_correction_type multi-scan
_exptl_absorpt_process_details 'SADABS (Sheldrick, 2008)'
_exptl_crystal_colour Orange
_exptl_crystal_density_diffrn 1.873
_exptl_crystal_description Block
_exptl_crystal_F_000 1160
_exptl_crystal_size_max 0.35
_exptl_crystal_size_mid 0.25
_exptl_crystal_size_min 0.15
_refine_diff_density_max 0.629
_refine_diff_density_min -0.316
_refine_diff_density_rms 0.075
_refine_ls_abs_structure_details 'Flack H D (1983), Acta Cryst. A39, 876-881'
_refine_ls_abs_structure_Flack -0.004(10)
_refine_ls_extinction_method none
_refine_ls_goodness_of_fit_ref 1.077
_refine_ls_hydrogen_treatment constr
_refine_ls_matrix_type full
_refine_ls_number_parameters 228
_refine_ls_number_reflns 4838
_refine_ls_number_restraints 0
_refine_ls_restrained_S_all 1.077
_refine_ls_R_factor_all 0.0331
_refine_ls_R_factor_gt 0.0265
_refine_ls_shift/su_max 0.002
_refine_ls_shift/su_mean 0.000
_refine_ls_structure_factor_coef Fsqd
_refine_ls_weighting_details 'calc w=1/[\s^2^(Fo^2^)+(0.0224P)^2^+1.4023P] where P=(Fo^2^+2Fc^2^)/3'
_refine_ls_weighting_scheme calc
_refine_ls_wR_factor_gt 0.0552
_refine_ls_wR_factor_ref 0.0573
_reflns_number_gt 4371
_reflns_number_total 4838
_reflns_threshold_expression >2sigma(I)
_cod_data_source_file ja904441a_si_003.cif
_cod_data_source_block 09082a
_cod_original_cell_volume 2117.8(9)
_cod_database_code 4104942

loop_
_symmetry_equiv_pos_as_xyz
'x, y, z'
'-x+1/2, -y, z+1/2'
'-x, y+1/2, -z+1/2'
'x+1/2, -y+1/2, -z'

loop_
_atom_site_label
_atom_site_type_symbol
_atom_site_fract_x
_atom_site_fract_y
_atom_site_fract_z
_atom_site_U_iso_or_equiv
_atom_site_adp_type
_atom_site_occupancy
_atom_site_symmetry_multiplicity
_atom_site_calc_flag
_atom_site_refinement_flags
C1 C 0.4248(4) 0.5215(4) 0.60219(10) 0.0272(7) Uani 1 1 d .
H1A H 0.5259 0.4524 0.6007 0.033 Uiso 1 1 calc R
C2 C 0.2651(4) 0.4303(4) 0.59125(10) 0.0279(7) Uani 1 1 d .
H2A H 0.1696 0.5062 0.5899 0.033 Uiso 1 1 calc R
Br1 Br 0.28646(5) 0.33017(4) 0.534755(12) 0.03611(9) Uani 1 1 d .
C3 C 0.2278(5) 0.3127(4) 0.62644(11) 0.0318(8) Uani 1 1 d .
H3A H 0.3268 0.2454 0.6316 0.038 Uiso 1 1 calc R
H3B H 0.1321 0.2454 0.6181 0.038 Uiso 1 1 calc R
C4 C 0.1848(5) 0.4067(4) 0.66703(11) 0.0332(8) Uani 1 1 d .
H4A H 0.0894 0.4777 0.6610 0.040 Uiso 1 1 calc R
H4B H 0.1507 0.3343 0.6903 0.040 Uiso 1 1 calc R
C5 C 0.3358(5) 0.5021(4) 0.68151(10) 0.0341(8) Uani 1 1 d .
H5A H 0.4228 0.4297 0.6925 0.041 Uiso 1 1 calc R
H5B H 0.3013 0.5707 0.7056 0.041 Uiso 1 1 calc R
C6 C 0.4124(4) 0.6027(4) 0.64623(11) 0.0271(7) Uani 1 1 d .
H6A H 0.5291 0.6303 0.6554 0.032 Uiso 1 1 calc R
C7 C 0.3191(4) 0.7586(4) 0.63583(10) 0.0261(7) Uani 1 1 d .
H7A H 0.1956 0.7381 0.6354 0.031 Uiso 1 1 calc R
C8 C 0.3776(4) 0.7901(4) 0.59075(10) 0.0264(7) Uani 1 1 d .
C9 C 0.3755(5) 0.9258(4) 0.56700(11) 0.0326(8) Uani 1 1 d .
H9A H 0.3273 1.0186 0.5784 0.039 Uiso 1 1 calc R
C10 C 0.4452(5) 0.9249(5) 0.52579(12) 0.0394(9) Uani 1 1 d .
H10A H 0.4447 1.0178 0.5090 0.047 Uiso 1 1 calc R
C11 C 0.5146(5) 0.7902(5) 0.50948(11) 0.0367(9) Uani 1 1 d .
H11A H 0.5630 0.7901 0.4816 0.044 Uiso 1 1 calc R
C12 C 0.5137(4) 0.6548(5) 0.53384(12) 0.0329(8) Uani 1 1 d .
H12A H 0.5620 0.5610 0.5231 0.040 Uiso 1 1 calc R
N1 N 0.4430(3) 0.6587(3) 0.57309(9) 0.0272(6) Uani 1 1 d .
C13 C 0.3552(5) 0.8885(4) 0.66808(10) 0.0270(7) Uani 1 1 d .
C14 C 0.5114(4) 0.9602(4) 0.66886(10) 0.0297(8) Uani 1 1 d .
H14A H 0.5950 0.9283 0.6489 0.036 Uiso 1 1 calc R
C15 C 0.5474(5) 1.0776(4) 0.69821(12) 0.0345(8) Uani 1 1 d .
C16 C 0.4251(5) 1.1177(4) 0.72820(11) 0.0328(8) Uani 1 1 d .
H16A H 0.4490 1.1965 0.7489 0.039 Uiso 1 1 calc R
C17 C 0.2689(5) 1.0454(4) 0.72864(11) 0.0332(8) Uani 1 1 d .
C18 C 0.2344(5) 0.9318(4) 0.69809(11) 0.0327(8) Uani 1 1 d .
H18A H 0.1272 0.8831 0.6976 0.039 Uiso 1 1 calc R
C19 C 0.7157(6) 1.1610(5) 0.69700(14) 0.0481(10) Uani 1 1 d .
H19A H 0.7249 1.2210 0.6703 0.072 Uiso 1 1 calc R
H19B H 0.8064 1.0836 0.6983 0.072 Uiso 1 1 calc R
H19C H 0.7243 1.2321 0.7216 0.072 Uiso 1 1 calc R
C20 C 0.1399(6) 1.0890(5) 0.76238(13) 0.0499(11) Uani 1 1 d .
H20A H 0.1435 1.2021 0.7674 0.075 Uiso 1 1 calc R
H20B H 0.1649 1.0336 0.7892 0.075 Uiso 1 1 calc R
H20C H 0.0277 1.0594 0.7523 0.075 Uiso 1 1 calc R
Br2 Br 0.86907(5) 0.71025(5) 0.602276(13) 0.03843(10) Uani 1 1 d .
Br3 Br 0.85304(4) 1.00791(4) 0.584672(11) 0.03232(8) Uani 1 1 d .
Br4 Br 0.81606(5) 1.29651(5) 0.572485(12) 0.04050(10) Uani 1 1 d .

loop_
_atom_site_aniso_label
_atom_site_aniso_U_11
_atom_site_aniso_U_22
_atom_site_aniso_U_33
_atom_site_aniso_U_23
_atom_site_aniso_U_13
_atom_site_aniso_U_12
C1 0.0315(17) 0.0266(17) 0.0234(16) 0.0027(14) -0.0008(14) 0.0034(14)
C2 0.0340(18) 0.0273(16) 0.0223(17) -0.0029(13) -0.0032(14) 0.0045(14)
Br1 0.0500(2) 0.03250(18) 0.02579(17) -0.00437(15) -0.00342(16) 0.00353(17)
C3 0.0379(19) 0.0278(18) 0.0299(17) 0.0009(14) -0.0022(15) -0.0019(16)
C4 0.043(2) 0.0295(17) 0.0268(18) 0.0035(14) -0.0001(16) 0.0006(17)
C5 0.047(2) 0.0319(18) 0.0231(16) 0.0056(14) -0.0047(15) 0.0035(18)
C6 0.0292(17) 0.0269(17) 0.0251(18) -0.0030(14) -0.0049(14) 0.0034(14)
C7 0.0252(17) 0.0267(16) 0.0263(17) 0.0008(13) -0.0015(14) -0.0003(13)
C8 0.0253(15) 0.0302(17) 0.0239(16) -0.0008(14) -0.0039(13) -0.0015(15)
C9 0.041(2) 0.0333(18) 0.0238(17) 0.0018(14) -0.0018(16) -0.0010(17)
C10 0.050(2) 0.039(2) 0.029(2) 0.0068(17) -0.0037(18) -0.0057(19)
C11 0.043(2) 0.047(2) 0.0208(17) 0.0050(17) 0.0033(15) -0.0073(19)
C12 0.0303(17) 0.041(2) 0.0276(18) -0.0036(17) 0.0037(15) 0.0002(16)
N1 0.0231(13) 0.0323(15) 0.0261(15) 0.0030(12) -0.0031(12) -0.0003(12)
C13 0.0323(18) 0.0282(17) 0.0206(16) 0.0023(13) -0.0043(15) 0.0022(15)
C14 0.0340(18) 0.0349(19) 0.0201(16) -0.0007(14) 0.0026(14) 0.0042(15)
C15 0.041(2) 0.035(2) 0.0277(19) 0.0010(16) -0.0069(16) -0.0006(17)
C16 0.052(2) 0.0281(19) 0.0179(17) -0.0016(14) -0.0032(16) 0.0069(17)
C17 0.045(2) 0.0335(18) 0.0214(16) 0.0021(14) 0.0026(15) 0.0115(17)
C18 0.0321(19) 0.0348(19) 0.0311(19) 0.0044(15) 0.0025(15) 0.0056(16)
C19 0.052(2) 0.052(2) 0.040(2) -0.0094(19) -0.001(2) -0.015(2)
C20 0.062(3) 0.055(3) 0.033(2) -0.0022(19) 0.014(2) 0.016(2)
Br2 0.03183(18) 0.0389(2) 0.0446(2) 0.00308(17) -0.00254(17) 0.00123(17)
Br3 0.02762(16) 0.03968(19) 0.02965(17) -0.00180(15) 0.00087(14) 0.00175(15)
Br4 0.0431(2) 0.0396(2) 0.0387(2) -0.00078(17) 0.00284(16) 0.00942(17)

loop_
_atom_type_symbol
_atom_type_description
_atom_type_scat_dispersion_real
_atom_type_scat_dispersion_imag
_atom_type_scat_source
C C 0.0033 0.0016 'International Tables Vol C Tables 4.2.6.8 and 6.1.1.4'
H H 0.0000 0.0000 'International Tables Vol C Tables 4.2.6.8 and 6.1.1.4'
N N 0.0061 0.0033 'International Tables Vol C Tables 4.2.6.8 and 6.1.1.4'
Br Br -0.2901 2.4595 'International Tables Vol C Tables 4.2.6.8 and 6.1.1.4'

loop_
_geom_angle_atom_site_label_1
_geom_angle_atom_site_label_2
_geom_angle_atom_site_label_3
_geom_angle
N1 C1 C2 110.3(3)
N1 C1 C6 101.1(3)
C2 C1 C6 112.0(3)
N1 C1 H1A 111.0
C2 C1 H1A 111.0
C6 C1 H1A 111.0
C3 C2 C1 109.9(3)
C3 C2 Br1 112.0(2)
C1 C2 Br1 110.4(2)
C3 C2 H2A 108.1
C1 C2 H2A 108.1
Br1 C2 H2A 108.1
C2 C3 C4 106.9(3)
C2 C3 H3A 110.3
C4 C3 H3A 110.3
C2 C3 H3B 110.3
C4 C3 H3B 110.3
H3A C3 H3B 108.6
C5 C4 C3 110.3(3)
C5 C4 H4A 109.6
C3 C4 H4A 109.6
C5 C4 H4B 109.6
C3 C4 H4B 109.6
H4A C4 H4B 108.1
C4 C5 C6 114.0(3)
C4 C5 H5A 108.8
C6 C5 H5A 108.8
C4 C5 H5B 108.8
C6 C5 H5B 108.8
H5A C5 H5B 107.7
C5 C6 C1 114.4(3)
C5 C6 C7 116.2(3)
C1 C6 C7 103.3(3)
C5 C6 H6A 107.5
C1 C6 H6A 107.5
C7 C6 H6A 107.5
C8 C7 C13 115.2(3)
C8 C7 C6 101.5(3)
C13 C7 C6 113.3(3)
C8 C7 H7A 108.8
C13 C7 H7A 108.8
C6 C7 H7A 108.8
N1 C8 C9 119.0(3)
N1 C8 C7 110.5(3)
C9 C8 C7 130.5(3)
C8 C9 C10 118.9(4)
C8 C9 H9A 120.5
C10 C9 H9A 120.5
C11 C10 C9 120.2(4)
C11 C10 H10A 119.9
C9 C10 H10A 119.9
C10 C11 C12 119.8(3)
C10 C11 H11A 120.1
C12 C11 H11A 120.1
N1 C12 C11 118.6(3)
N1 C12 H12A 120.7
C11 C12 H12A 120.7
C12 N1 C8 123.4(3)
C12 N1 C1 125.0(3)
C8 N1 C1 111.6(3)
C14 C13 C18 119.4(3)
C14 C13 C7 120.1(3)
C18 C13 C7 120.4(3)
C13 C14 C15 121.1(3)
C13 C14 H14A 119.4
C15 C14 H14A 119.4
C14 C15 C16 118.4(4)
C14 C15 C19 120.4(4)
C16 C15 C19 121.2(3)
C17 C16 C15 121.6(3)
C17 C16 H16A 119.2
C15 C16 H16A 119.2
C18 C17 C16 118.9(3)
C18 C17 C20 120.8(4)
C16 C17 C20 120.3(3)
C17 C18 C13 120.6(3)
C17 C18 H18A 119.7
C13 C18 H18A 119.7
C15 C19 H19A 109.5
C15 C19 H19B 109.5
H19A C19 H19B 109.5
C15 C19 H19C 109.5
H19A C19 H19C 109.5
H19B C19 H19C 109.5
C17 C20 H20A 109.5
C17 C20 H20B 109.5
H20A C20 H20B 109.5
C17 C20 H20C 109.5
H20A C20 H20C 109.5
H20B C20 H20C 109.5
Br4 Br3 Br2 174.81(2)

loop_
_geom_bond_atom_site_label_1
_geom_bond_atom_site_label_2
_geom_bond_distance
C1 N1 1.488(4)
C1 C2 1.530(5)
C1 C6 1.539(5)
C1 H1A 1.0000
C2 C3 1.515(4)
C2 Br1 1.963(3)
C2 H2A 1.0000
C3 C4 1.535(5)
C3 H3A 0.9900
C3 H3B 0.9900
C4 C5 1.521(5)
C4 H4A 0.9900
C4 H4B 0.9900
C5 C6 1.522(5)
C5 H5A 0.9900
C5 H5B 0.9900
C6 C7 1.559(4)
C6 H6A 1.0000
C7 C8 1.502(4)
C7 C13 1.524(4)
C7 H7A 1.0000
C8 N1 1.354(4)
C8 C9 1.375(5)
C9 C10 1.397(5)
C9 H9A 0.9500
C10 C11 1.374(5)
C10 H10A 0.9500
C11 C12 1.383(5)
C11 H11A 0.9500
C12 N1 1.345(5)
C12 H12A 0.9500
C13 C14 1.387(5)
C13 C18 1.391(5)
C14 C15 1.387(5)
C14 H14A 0.9500
C15 C16 1.392(5)
C15 C19 1.518(6)
C16 C17 1.390(5)
C16 H16A 0.9500
C17 C18 1.386(5)
C17 C20 1.516(5)
C18 H18A 0.9500
C19 H19A 0.9800
C19 H19B 0.9800
C19 H19C 0.9800
C20 H20A 0.9800
C20 H20B 0.9800
C20 H20C 0.9800
Br2 Br3 2.6045(8)
Br3 Br4 2.5121(8)

loop_
_geom_torsion_atom_site_label_1
_geom_torsion_atom_site_label_2
_geom_torsion_atom_site_label_3
_geom_torsion_atom_site_label_4
_geom_torsion
N1 C1 C2 C3 -168.1(3)
C6 C1 C2 C3 -56.3(4)
N1 C1 C2 Br1 67.9(3)
C6 C1 C2 Br1 179.7(2)
C1 C2 C3 C4 66.2(4)
Br1 C2 C3 C4 -170.6(2)
C2 C3 C4 C5 -63.7(4)
C3 C4 C5 C6 52.0(4)
C4 C5 C6 C1 -41.6(4)
C4 C5 C6 C7 78.7(4)
N1 C1 C6 C5 160.7(3)
C2 C1 C6 C5 43.2(4)
N1 C1 C6 C7 33.4(3)
C2 C1 C6 C7 -84.0(3)
C5 C6 C7 C8 -157.2(3)
C1 C6 C7 C8 -31.1(3)
C5 C6 C7 C13 78.6(4)
C1 C6 C7 C13 -155.2(3)
C13 C7 C8 N1 140.0(3)
C6 C7 C8 N1 17.2(3)
C13 C7 C8 C9 -39.0(5)
C6 C7 C8 C9 -161.8(4)
N1 C8 C9 C10 -1.8(5)
C7 C8 C9 C10 177.2(3)
C8 C9 C10 C11 0.0(6)
C9 C10 C11 C12 0.6(6)
C10 C11 C12 N1 0.5(6)
C11 C12 N1 C8 -2.4(5)
C11 C12 N1 C1 176.9(3)
C9 C8 N1 C12 3.1(5)
C7 C8 N1 C12 -176.1(3)
C9 C8 N1 C1 -176.3(3)
C7 C8 N1 C1 4.5(4)
C2 C1 N1 C12 -85.1(4)
C6 C1 N1 C12 156.2(3)
C2 C1 N1 C8 94.2(3)
C6 C1 N1 C8 -24.4(3)
C8 C7 C13 C14 -44.8(4)
C6 C7 C13 C14 71.4(4)
C8 C7 C13 C18 137.8(3)
C6 C7 C13 C18 -105.9(4)
C18 C13 C14 C15 -2.0(5)
C7 C13 C14 C15 -179.3(3)
C13 C14 C15 C16 2.6(5)
C13 C14 C15 C19 -176.6(3)
C14 C15 C16 C17 -1.2(5)
C19 C15 C16 C17 177.9(4)
C15 C16 C17 C18 -0.7(5)
C15 C16 C17 C20 178.5(3)
C16 C17 C18 C13 1.4(5)
C20 C17 C18 C13 -177.9(3)
C14 C13 C18 C17 -0.1(5)
C7 C13 C18 C17 177.3(3)
